data_7133607
loop_
_publ_author_name
'Hollenw&#xe4;ger, Dirk'
'Bockmair, Valentin'
'Kornath, Andreas J.'

_publ_section_title
;
 The electrophilic methylating agent [SO<sub>2</sub>Me]<sup>+</sup> parent
 of two cationic species.
;
_journal_issue 74
_journal_name_full 'Chemical communications (Cambridge, England)'
_journal_page_first 10148
_journal_page_last 10151
_journal_paper_doi 10.1039/d4cc03400g
_journal_volume 60
_journal_year 2024
_chemical_formula_moiety 'F11 Sb2, C2 H6 F O2 S'
_chemical_formula_sum 'C2 H6 F12 O2 S Sb2'
_chemical_formula_weight 565.63
_chemical_name_common 'methylated fluorosulfurous acid methyl ester'
_chemical_name_systematic '[FS(OMe)2][Sb2F11]'
_chemical_properties_physical Air-sensitive,Moisture-sensitive,Hygroscopic
_space_group_crystal_system monoclinic
_space_group_IT_number 14
_space_group_name_Hall '-P 2yn'
_space_group_name_H-M_alt 'P 1 21/n 1'
_atom_sites_solution_hydrogens geom
_atom_sites_solution_primary direct
_atom_sites_solution_secondary difmap
_audit_creation_date 2022-04-06
_audit_creation_method SHELXL-2018/3
_audit_update_record
;
2024-07-08 deposited with the CCDC.	2024-08-21 downloaded from the CCDC.
;
_cell_angle_alpha 90
_cell_angle_beta 100.743(8)
_cell_angle_gamma 90
_cell_formula_units_Z 4
_cell_length_a 9.7473(9)
_cell_length_b 12.6004(9)
_cell_length_c 10.6035(8)
_cell_measurement_reflns_used 2374
_cell_measurement_temperature 103(2)
_cell_measurement_theta_max 30.2030
_cell_measurement_theta_min 2.6580
_cell_volume 1279.50(18)
_computing_cell_refinement 'CrysAlisPro 1.171.40.82a (Rigaku OD, 2020)'
_computing_data_collection 'CrysAlisPro 1.171.40.82a (Rigaku OD, 2020)'
_computing_data_reduction 'CrysAlisPro 1.171.40.82a (Rigaku OD, 2020)'
_computing_molecular_graphics 'ORTEP-3, Version ORTEP-III (1.0.3), L. J. Farrugia, J. Appl. Cryst. (2012),45, 849-854'
_computing_publication_material 'PLATON (A.L.Spek, Acta Cryst. 2009, D65, 148-155.) '
_computing_structure_refinement 'SHELXL-2018/3 (Sheldrick, 2018)'
_computing_structure_solution 'SHELXT (Sheldrick, G. M. (2015). Acta Cryst. A71, 3-8.)'
_diffrn_ambient_temperature 103(2)
_diffrn_detector 'CCD plate'
_diffrn_detector_area_resol_mean 15.9809
_diffrn_measured_fraction_theta_full 0.997
_diffrn_measured_fraction_theta_max 0.997
_diffrn_measurement_device 'CCD camera on \k-goniostat'
_diffrn_measurement_device_type 'Xcalibur, Sapphire3'
_diffrn_measurement_method '\w scans'
_diffrn_radiation_collimation 0.5
_diffrn_radiation_monochromator graphite
_diffrn_radiation_source 'Enhance (Mo) X-ray Source'
_diffrn_radiation_type 'Mo K\a'
_diffrn_radiation_wavelength 0.71073
_diffrn_reflns_av_R_equivalents 0.0540
_diffrn_reflns_av_unetI/netI 0.0419
_diffrn_reflns_Laue_measured_fraction_full 0.997
_diffrn_reflns_Laue_measured_fraction_max 0.997
_diffrn_reflns_limit_h_max 9
_diffrn_reflns_limit_h_min -11
_diffrn_reflns_limit_k_max 13
_diffrn_reflns_limit_k_min -14
_diffrn_reflns_limit_l_max 12
_diffrn_reflns_limit_l_min -12
_diffrn_reflns_number 8759
_diffrn_reflns_point_group_measured_fraction_full 0.997
_diffrn_reflns_point_group_measured_fraction_max 0.997
_diffrn_reflns_theta_full 24.407
_diffrn_reflns_theta_max 24.407
_diffrn_reflns_theta_min 2.607
_diffrn_source_current 40
_diffrn_source_type 'Spellman generator'
_diffrn_source_voltage 50
_exptl_absorpt_coefficient_mu 4.527
_exptl_absorpt_correction_T_max 1.00000
_exptl_absorpt_correction_T_min 0.07109
_exptl_absorpt_correction_type multi-scan
_exptl_absorpt_process_details
;
CrysAlisPro 1.171.40.82a (Rigaku Oxford Diffraction, 2020)
Empirical absorption correction using spherical harmonics,
implemented in SCALE3 ABSPACK scaling algorithm.
;
_exptl_crystal_colour colorless
_exptl_crystal_density_diffrn 2.936
_exptl_crystal_density_method 'not measured'
_exptl_crystal_description plate
_exptl_crystal_F_000 1040
_exptl_crystal_recrystallization_method 'Re-crystallisation from solvent: SO2'
_exptl_crystal_size_max 0.762
_exptl_crystal_size_mid 0.355
_exptl_crystal_size_min 0.200
_refine_diff_density_max 1.256
_refine_diff_density_min -0.700
_refine_diff_density_rms 0.176
_refine_ls_extinction_method none
_refine_ls_goodness_of_fit_ref 1.079
_refine_ls_hydrogen_treatment constr
_refine_ls_matrix_type full
_refine_ls_number_parameters 174
_refine_ls_number_reflns 2104
_refine_ls_number_restraints 0
_refine_ls_restrained_S_all 1.079
_refine_ls_R_factor_all 0.0483
_refine_ls_R_factor_gt 0.0367
_refine_ls_shift/su_max 0.001
_refine_ls_shift/su_mean 0.000
_refine_ls_structure_factor_coef Fsqd
_refine_ls_weighting_details 'w=1/[\s^2^(Fo^2^)+(0.0454P)^2^+0.8942P] where P=(Fo^2^+2Fc^2^)/3'
_refine_ls_weighting_scheme calc
_refine_ls_wR_factor_gt 0.0830
_refine_ls_wR_factor_ref 0.0894
_reflns_Friedel_coverage 0.000
_reflns_number_gt 1743
_reflns_number_total 2104
_reflns_threshold_expression 'I > 2\s(I)'
_cod_data_source_file d4cc03400g2.cif
_cod_data_source_block xj014
_cod_depositor_comments 'Adding full bibliography for 7133606--7133607.cif.'
_cod_original_cell_volume 1279.49(18)
_cod_original_sg_symbol_H-M 'P 21/n'
_cod_database_code 7133607
_shelx_shelxl_version_number 2018/3
_shelx_space_group_comment
;
The symmetry employed for this shelxl refinement is uniquely defined
by the following loop, which should always be used as a source of
symmetry information in preference to the above space-group names.
They are only intended as comments.
;
_shelx_estimated_absorpt_t_min 0.130
_shelx_estimated_absorpt_t_max 0.465
_oxdiff_exptl_absorpt_empirical_full_min 0.517
_oxdiff_exptl_absorpt_empirical_full_max 9.424
_oxdiff_exptl_absorpt_empirical_details
;
Empirical correction (ABSPACK) includes:
- Absorption correction using spherical harmonics
- Frame scaling
;

loop_
_space_group_symop_operation_xyz
'x, y, z'
'-x+1/2, y+1/2, -z+1/2'
'-x, -y, -z'
'x-1/2, -y-1/2, z-1/2'

loop_
_atom_site_label
_atom_site_type_symbol
_atom_site_fract_x
_atom_site_fract_y
_atom_site_fract_z
_atom_site_U_iso_or_equiv
_atom_site_adp_type
_atom_site_occupancy
_atom_site_site_symmetry_order
_atom_site_calc_flag
_atom_site_refinement_flags_posn
_atom_site_refinement_flags_adp
_atom_site_refinement_flags_occupancy
_atom_site_disorder_assembly
_atom_site_disorder_group
Sb1 Sb 0.73971(5) 0.49278(4) 0.44094(4) 0.02308(17) Uani 1 1 d . . . . .
Sb2 Sb 0.90008(5) 0.60436(4) 0.15901(4) 0.02650(17) Uani 1 1 d . . . . .
S1 S 0.3948(2) 0.71022(15) 0.26172(18) 0.0309(5) Uani 1 1 d . . . . .
F7 F 0.8506(4) 0.5088(3) 0.2978(4) 0.0278(10) Uani 1 1 d . . . . .
F3 F 0.6609(4) 0.6246(3) 0.3921(4) 0.0295(10) Uani 1 1 d . . . . .
F1 F 0.5103(5) 0.7940(3) 0.2535(4) 0.0352(11) Uani 1 1 d . . . . .
F11 F 1.0859(5) 0.5692(4) 0.2210(4) 0.0417(12) Uani 1 1 d . . . . .
F9 F 0.7092(5) 0.6270(4) 0.1105(4) 0.0443(12) Uani 1 1 d . . . . .
F8 F 0.8785(5) 0.4836(4) 0.0578(4) 0.0435(12) Uani 1 1 d . . . . .
F6 F 0.8275(5) 0.3625(3) 0.4738(4) 0.0351(11) Uani 1 1 d . . . . .
F5 F 0.8887(4) 0.5617(3) 0.5429(4) 0.0320(10) Uani 1 1 d . . . . .
F2 F 0.6410(5) 0.4771(4) 0.5734(4) 0.0380(11) Uani 1 1 d . . . . .
F12 F 0.9433(5) 0.6930(4) 0.0317(4) 0.0387(11) Uani 1 1 d . . . . .
F10 F 0.9133(6) 0.7111(3) 0.2795(4) 0.0443(12) Uani 1 1 d . . . . .
F4 F 0.6064(5) 0.4317(4) 0.3150(4) 0.0407(12) Uani 1 1 d . . . . .
O1 O 0.4075(6) 0.6353(4) 0.1524(5) 0.0349(13) Uani 1 1 d . . . . .
O2 O 0.2648(5) 0.7754(4) 0.2052(5) 0.0337(13) Uani 1 1 d . . . . .
C2 C 0.2046(9) 0.8451(7) 0.2943(8) 0.038(2) Uani 1 1 d . . . . .
H4 H 0.193677 0.804559 0.370610 0.057 Uiso 1 1 calc R U . . .
H6 H 0.113293 0.871395 0.251007 0.057 Uiso 1 1 calc R U . . .
H5 H 0.267325 0.905317 0.319841 0.057 Uiso 1 1 calc R U . . .
C1 C 0.3916(9) 0.6724(7) 0.0185(7) 0.041(2) Uani 1 1 d . . . . .
H3 H 0.295589 0.696905 -0.011359 0.061 Uiso 1 1 calc R U . . .
H1 H 0.412061 0.613928 -0.036019 0.061 Uiso 1 1 calc R U . . .
H2 H 0.456527 0.731055 0.013948 0.061 Uiso 1 1 calc R U . . .

loop_
_atom_site_aniso_label
_atom_site_aniso_U_11
_atom_site_aniso_U_22
_atom_site_aniso_U_33
_atom_site_aniso_U_23
_atom_site_aniso_U_13
_atom_site_aniso_U_12
Sb1 0.0250(3) 0.0224(3) 0.0218(3) 0.00151(19) 0.0045(2) -0.00037(19)
Sb2 0.0311(3) 0.0282(3) 0.0203(3) 0.0019(2) 0.0052(2) 0.0003(2)
S1 0.0346(11) 0.0277(11) 0.0292(10) 0.0070(8) 0.0030(9) 0.0024(8)
F7 0.031(2) 0.030(2) 0.024(2) 0.0016(18) 0.0116(18) 0.0032(18)
F3 0.032(2) 0.028(2) 0.028(2) 0.0040(18) 0.0038(19) 0.0055(18)
F1 0.036(3) 0.032(3) 0.037(2) 0.006(2) 0.004(2) -0.0051(19)
F11 0.029(2) 0.058(3) 0.039(3) 0.014(2) 0.009(2) 0.002(2)
F9 0.032(3) 0.062(3) 0.038(3) 0.020(2) 0.003(2) 0.009(2)
F8 0.060(3) 0.041(3) 0.034(3) -0.010(2) 0.020(2) -0.012(2)
F6 0.039(3) 0.023(2) 0.044(3) 0.007(2) 0.009(2) 0.0035(19)
F5 0.030(2) 0.036(3) 0.028(2) -0.0003(19) -0.0020(19) -0.0019(19)
F2 0.040(3) 0.046(3) 0.032(2) 0.007(2) 0.016(2) -0.001(2)
F12 0.042(3) 0.043(3) 0.034(3) 0.010(2) 0.015(2) -0.002(2)
F10 0.073(4) 0.030(3) 0.033(2) -0.006(2) 0.017(2) -0.009(2)
F4 0.034(3) 0.042(3) 0.043(3) -0.007(2) 0.000(2) -0.007(2)
O1 0.040(3) 0.035(3) 0.029(3) 0.006(2) 0.005(3) 0.003(2)
O2 0.034(3) 0.040(3) 0.027(3) 0.006(2) 0.003(2) 0.005(2)
C2 0.035(5) 0.039(5) 0.042(5) 0.002(4) 0.013(4) 0.009(4)
C1 0.049(5) 0.042(5) 0.032(5) 0.002(4) 0.008(4) 0.002(4)

loop_
_atom_type_symbol
_atom_type_description
_atom_type_scat_dispersion_real
_atom_type_scat_dispersion_imag
_atom_type_scat_source
C C 0.0033 0.0016 'International Tables Vol C Tables 4.2.6.8 and 6.1.1.4'
H H 0.0000 0.0000 'International Tables Vol C Tables 4.2.6.8 and 6.1.1.4'
O O 0.0106 0.0060 'International Tables Vol C Tables 4.2.6.8 and 6.1.1.4'
F F 0.0171 0.0103 'International Tables Vol C Tables 4.2.6.8 and 6.1.1.4'
S S 0.1246 0.1234 'International Tables Vol C Tables 4.2.6.8 and 6.1.1.4'
Sb Sb -0.5866 1.5461 'International Tables Vol C Tables 4.2.6.8 and 6.1.1.4'

loop_
_geom_angle_atom_site_label_1
_geom_angle_atom_site_label_2
_geom_angle_atom_site_label_3
_geom_angle
_geom_angle_site_symmetry_1
_geom_angle_site_symmetry_3
_geom_angle_publ_flag
F4 Sb1 F6 90.3(2) . . ?
F4 Sb1 F2 96.2(2) . . ?
F6 Sb1 F2 92.8(2) . . ?
F4 Sb1 F5 169.6(2) . . ?
F6 Sb1 F5 91.20(19) . . ?
F2 Sb1 F5 94.0(2) . . ?
F4 Sb1 F3 88.44(19) . . ?
F6 Sb1 F3 173.66(19) . . ?
F2 Sb1 F3 93.5(2) . . ?
F5 Sb1 F3 88.95(18) . . ?
F4 Sb1 F7 84.37(19) . . ?
F6 Sb1 F7 86.40(18) . . ?
F2 Sb1 F7 179.03(18) . . ?
F5 Sb1 F7 85.47(18) . . ?
F3 Sb1 F7 87.29(17) . . ?
F10 Sb2 F8 170.9(2) . . ?
F10 Sb2 F9 91.0(2) . . ?
F8 Sb2 F9 88.1(2) . . ?
F10 Sb2 F12 94.0(2) . . ?
F8 Sb2 F12 95.1(2) . . ?
F9 Sb2 F12 93.3(2) . . ?
F10 Sb2 F11 89.5(2) . . ?
F8 Sb2 F11 90.4(2) . . ?
F9 Sb2 F11 173.1(2) . . ?
F12 Sb2 F11 93.6(2) . . ?
F10 Sb2 F7 85.75(19) . . ?
F8 Sb2 F7 85.19(19) . . ?
F9 Sb2 F7 86.04(18) . . ?
F12 Sb2 F7 179.25(18) . . ?
F11 Sb2 F7 87.11(18) . . ?
O1 S1 O2 102.3(3) . . ?
O1 S1 F1 102.5(3) . . ?
O2 S1 F1 99.7(3) . . ?
Sb2 F7 Sb1 146.4(2) . . ?
C1 O1 S1 122.0(5) . . ?
C2 O2 S1 117.5(4) . . ?

loop_
_geom_bond_atom_site_label_1
_geom_bond_atom_site_label_2
_geom_bond_distance
_geom_bond_site_symmetry_2
_geom_bond_publ_flag
Sb1 F4 1.849(4) . ?
Sb1 F6 1.854(4) . ?
Sb1 F2 1.855(4) . ?
Sb1 F5 1.857(4) . ?
Sb1 F3 1.863(4) . ?
Sb1 F7 2.031(4) . ?
Sb2 F10 1.843(4) . ?
Sb2 F8 1.852(4) . ?
Sb2 F9 1.858(4) . ?
Sb2 F12 1.860(4) . ?
Sb2 F11 1.861(4) . ?
Sb2 F7 2.028(4) . ?
S1 O1 1.517(6) . ?
S1 O2 1.535(5) . ?
S1 F1 1.558(5) . ?
O1 C1 1.476(9) . ?
O2 C2 1.488(9) . ?

loop_
_geom_torsion_atom_site_label_1
_geom_torsion_atom_site_label_2
_geom_torsion_atom_site_label_3
_geom_torsion_atom_site_label_4
_geom_torsion
_geom_torsion_site_symmetry_1
_geom_torsion_site_symmetry_2
_geom_torsion_site_symmetry_3
_geom_torsion_site_symmetry_4
_geom_torsion_publ_flag
O2 S1 O1 C1 44.7(7) . . . . ?
F1 S1 O1 C1 -58.3(6) . . . . ?
O1 S1 O2 C2 169.3(5) . . . . ?
F1 S1 O2 C2 -85.6(6) . . . . ?
